data_4039007
loop_
_publ_author_name
'N\'eron, S\'ebastien'
'Morency, Mathieu'
'Chen, Liguo'
'Maris, Thierry'
'Rocherfort, Dominic'
'Iftimie, Radu'
'Wuest, James D.'

_publ_contact_author_id_orcid 0000-0001-9731-4046
_publ_section_title
;
 Diphenoquinone Redux
;
_journal_name_full 'Journal of Organic Chemistry'
_journal_page_first 7673
_journal_page_last 7695
_journal_paper_doi 10.1021/acs.joc.2c00260
_journal_volume 87
_journal_year 2022
_chemical_formula_moiety 'C16 H16 O2'
_chemical_formula_sum 'C16 H16 O2'
_chemical_formula_weight 240.29
_space_group_crystal_system monoclinic
_space_group_IT_number 14
_space_group_name_Hall '-P 2yn'
_space_group_name_H-M_alt 'P 1 21/n 1'
_atom_sites_solution_hydrogens difmap
_atom_sites_solution_primary dual
_audit_contact_author_email thierry.maris@umontreal.ca
_audit_contact_author_name 'Thierry Maris'
_audit_contact_author_phone '+1 514 340 4711 2579'
_audit_creation_date 2020-11-09
_audit_creation_method
;
Olex2 1.3
(compiled 2020.07.31 svn.rc2a77460 for OlexSys, GUI svn.r6145)
;
_cell_angle_alpha 90
_cell_angle_beta 95.006(5)
_cell_angle_gamma 90
_cell_formula_units_Z 2
_cell_length_a 5.1591(4)
_cell_length_b 11.0703(8)
_cell_length_c 10.7115(7)
_cell_measurement_reflns_used 5451
_cell_measurement_temperature 100
_cell_measurement_theta_max 70.079
_cell_measurement_theta_min 5.759
_cell_volume 609.43(8)
_computing_cell_refinement
;
SAINT (2013) V8.40B; Integration Software for Single Crystal Data.
Bruker AXS Inc., Madison, WI 53719-1173.
;
_computing_data_collection
;
APEX 2 (2013) Bruker AXS Inc., Madison, WI 53719-1173.
;
_computing_data_reduction
;
SAINT (2013) V8.40B; Integration Software for Single Crystal Data.
Bruker AXS Inc., Madison, WI 53719-1173.
;
_computing_molecular_graphics 'Olex2 1.3 (Dolomanov et al., 2009)'
_computing_publication_material 'Olex2 1.3 (Dolomanov et al., 2009)'
_computing_structure_refinement 'XL  (Sheldrick, 2008)'
_computing_structure_solution 'XT  (Sheldrick, 2015)'
_diffrn_ambient_temperature 100
_diffrn_detector 'CCD area detector'
_diffrn_detector_area_resol_mean 8.3
_diffrn_detector_type 'Bruker APEX2 CCD'
_diffrn_measured_fraction_theta_full 0.984
_diffrn_measured_fraction_theta_max 0.983
_diffrn_measurement_device 'three-circle diffractometer'
_diffrn_measurement_device_type 'Bruker Smart APEX'
_diffrn_measurement_method '\w scans'
_diffrn_radiation_collimation 'Focusing mirrors'
_diffrn_radiation_monochromator 'Quazar MX Mirror Optics'
_diffrn_radiation_probe x-ray
_diffrn_radiation_type CuK\a
_diffrn_radiation_wavelength 1.54178
_diffrn_reflns_av_R_equivalents 0.0465
_diffrn_reflns_av_unetI/netI 0.0248
_diffrn_reflns_Laue_measured_fraction_full 0.984
_diffrn_reflns_Laue_measured_fraction_max 0.983
_diffrn_reflns_limit_h_max 6
_diffrn_reflns_limit_h_min -6
_diffrn_reflns_limit_k_max 13
_diffrn_reflns_limit_k_min -13
_diffrn_reflns_limit_l_max 13
_diffrn_reflns_limit_l_min -12
_diffrn_reflns_number 11501
_diffrn_reflns_point_group_measured_fraction_full 0.984
_diffrn_reflns_point_group_measured_fraction_max 0.983
_diffrn_reflns_theta_full 67.679
_diffrn_reflns_theta_max 70.135
_diffrn_reflns_theta_min 5.759
_diffrn_source 'Microfocus Source'
_diffrn_source_current 0.65
_diffrn_source_power 0.02912
_diffrn_source_target Cu
_diffrn_source_type 'Incoatec I\mS High Brilliance Microsource'
_diffrn_source_voltage 44.8
_exptl_absorpt_coefficient_mu 0.675
_exptl_absorpt_correction_T_max 0.7533
_exptl_absorpt_correction_T_min 0.5613
_exptl_absorpt_correction_type multi-scan
_exptl_absorpt_process_details
;
SADABS-2016/2 (Bruker,2016/2) was used for absorption correction.
wR2(int) was 0.1253 before and 0.0655 after correction.
The Ratio of minimum to maximum transmission is 0.7451.
The \l/2 correction factor is Not present.
;
_exptl_crystal_colour 'clear light red'
_exptl_crystal_colour_lustre clear
_exptl_crystal_colour_modifier light
_exptl_crystal_colour_primary red
_exptl_crystal_density_diffrn 1.309
_exptl_crystal_description Plate
_exptl_crystal_F_000 256
_exptl_crystal_recrystallization_method 'crystalized from CDCl3'
_exptl_crystal_size_max 0.19
_exptl_crystal_size_mid 0.1
_exptl_crystal_size_min 0.03
_refine_diff_density_max 0.213
_refine_diff_density_min -0.150
_refine_diff_density_rms 0.037
_refine_ls_extinction_coef .
_refine_ls_extinction_method none
_refine_ls_goodness_of_fit_ref 1.101
_refine_ls_hydrogen_treatment refall
_refine_ls_matrix_type full
_refine_ls_number_parameters 114
_refine_ls_number_reflns 1135
_refine_ls_number_restraints 0
_refine_ls_restrained_S_all 1.101
_refine_ls_R_factor_all 0.0394
_refine_ls_R_factor_gt 0.0371
_refine_ls_shift/su_max 0.000
_refine_ls_shift/su_mean 0.000
_refine_ls_structure_factor_coef Fsqd
_refine_ls_weighting_details 'w=1/[\s^2^(Fo^2^)+(0.0672P)^2^+0.1046P] where P=(Fo^2^+2Fc^2^)/3'
_refine_ls_weighting_scheme calc
_refine_ls_wR_factor_gt 0.1111
_refine_ls_wR_factor_ref 0.1134
_reflns_Friedel_coverage 0.000
_reflns_Friedel_fraction_full .
_reflns_Friedel_fraction_max .
_reflns_number_gt 1033
_reflns_number_total 1135
_reflns_threshold_expression 'I > 2\s(I)'
_cod_data_source_file TMDPQ_100K.cif
_cod_data_source_block jw22463
_cod_database_code 4039007
_shelx_estimated_absorpt_t_max 0.980
_shelx_estimated_absorpt_t_min 0.882

loop_
_space_group_symop_id
_space_group_symop_operation_xyz
1 'x, y, z'
2 '-x+1/2, y+1/2, -z+1/2'
3 '-x, -y, -z'
4 'x-1/2, -y-1/2, z-1/2'

loop_
_atom_site_label
_atom_site_type_symbol
_atom_site_fract_x
_atom_site_fract_y
_atom_site_fract_z
_atom_site_U_iso_or_equiv
_atom_site_adp_type
_atom_site_occupancy
_atom_site_site_symmetry_order
_atom_site_calc_flag
_atom_site_refinement_flags_posn
_atom_site_refinement_flags_adp
_atom_site_refinement_flags_occupancy
_atom_site_disorder_assembly
_atom_site_disorder_group
O1 O 0.63327(17) 0.71162(8) 0.28009(8) 0.0374(3) Uani 1 1 d . . . . .
C1 C 0.4797(2) 0.65449(10) 0.33974(11) 0.0296(3) Uani 1 1 d . . . . .
C2 C 0.3910(2) 0.70295(10) 0.45691(11) 0.0295(3) Uani 1 1 d . . . . .
C3 C 0.2065(2) 0.64367(10) 0.51464(11) 0.0291(3) Uani 1 1 d . . . . .
H3 H 0.156(3) 0.6771(12) 0.5952(14) 0.037(4) Uiso 1 1 d . . . . .
C4 C 0.0954(2) 0.52987(10) 0.46919(10) 0.0279(3) Uani 1 1 d . . . . .
C5 C 0.1981(2) 0.47918(10) 0.35862(11) 0.0285(3) Uani 1 1 d . . . . .
H5 H 0.137(3) 0.3984(13) 0.3301(13) 0.032(3) Uiso 1 1 d . . . . .
C6 C 0.3824(2) 0.53496(10) 0.29748(11) 0.0290(3) Uani 1 1 d . . . . .
C7 C 0.5195(3) 0.81557(11) 0.50908(12) 0.0346(3) Uani 1 1 d . . . . .
H7A H 0.702(4) 0.8008(14) 0.5262(16) 0.046(4) Uiso 1 1 d . . . . .
H7B H 0.497(3) 0.8843(15) 0.4508(15) 0.050(4) Uiso 1 1 d . . . . .
H7C H 0.447(3) 0.8381(14) 0.5886(16) 0.046(4) Uiso 1 1 d . . . . .
C8 C 0.5017(3) 0.47964(11) 0.18830(12) 0.0328(3) Uani 1 1 d . . . . .
H8A H 0.462(3) 0.5245(14) 0.1124(15) 0.046(4) Uiso 1 1 d . . . . .
H8B H 0.445(3) 0.3942(16) 0.1757(14) 0.046(4) Uiso 1 1 d . . . . .
H8C H 0.691(3) 0.4791(14) 0.2029(15) 0.043(4) Uiso 1 1 d . . . . .

loop_
_atom_site_aniso_label
_atom_site_aniso_U_11
_atom_site_aniso_U_22
_atom_site_aniso_U_33
_atom_site_aniso_U_23
_atom_site_aniso_U_13
_atom_site_aniso_U_12
O1 0.0405(5) 0.0343(5) 0.0397(5) 0.0030(3) 0.0166(4) -0.0049(3)
C1 0.0276(6) 0.0292(6) 0.0329(6) 0.0054(4) 0.0085(5) 0.0022(4)
C2 0.0291(6) 0.0268(6) 0.0334(6) 0.0023(4) 0.0071(5) 0.0024(4)
C3 0.0288(6) 0.0282(6) 0.0312(6) 0.0013(4) 0.0084(5) 0.0020(4)
C4 0.0262(6) 0.0276(6) 0.0304(6) 0.0025(4) 0.0057(5) 0.0028(4)
C5 0.0275(6) 0.0269(6) 0.0320(6) 0.0007(4) 0.0066(5) 0.0014(4)
C6 0.0282(6) 0.0299(6) 0.0298(6) 0.0027(4) 0.0071(5) 0.0036(4)
C7 0.0348(7) 0.0303(6) 0.0401(7) -0.0008(5) 0.0121(5) -0.0037(5)
C8 0.0333(7) 0.0325(7) 0.0345(7) 0.0002(5) 0.0130(5) 0.0018(5)

loop_
_atom_type_symbol
_atom_type_description
_atom_type_scat_dispersion_real
_atom_type_scat_dispersion_imag
_atom_type_scat_source
C C 0.0181 0.0091 'International Tables Vol C Tables 4.2.6.8 and 6.1.1.4'
H H 0.0000 0.0000 'International Tables Vol C Tables 4.2.6.8 and 6.1.1.4'
O O 0.0492 0.0322 'International Tables Vol C Tables 4.2.6.8 and 6.1.1.4'

loop_
_geom_angle_atom_site_label_1
_geom_angle_atom_site_label_2
_geom_angle_atom_site_label_3
_geom_angle
_geom_angle_site_symmetry_1
_geom_angle_site_symmetry_3
O1 C1 C2 121.00(11) . .
O1 C1 C6 121.21(10) . .
C6 C1 C2 117.77(10) . .
C1 C2 C7 117.43(10) . .
C3 C2 C1 119.79(11) . .
C3 C2 C7 122.74(11) . .
C2 C3 H3 117.8(8) . .
C2 C3 C4 122.84(10) . .
C4 C3 H3 119.2(8) . .
C3 C4 C5 116.61(10) . .
C4 C4 C3 121.75(13) 3_566 .
C4 C4 C5 121.62(13) 3_566 .
C4 C5 H5 118.1(8) . .
C6 C5 C4 122.78(11) . .
C6 C5 H5 119.0(8) . .
C1 C6 C8 117.06(10) . .
C5 C6 C1 119.84(10) . .
C5 C6 C8 123.09(11) . .
C2 C7 H7A 109.0(9) . .
C2 C7 H7B 112.5(10) . .
C2 C7 H7C 110.0(9) . .
H7A C7 H7B 108.3(14) . .
H7A C7 H7C 108.4(14) . .
H7B C7 H7C 108.6(13) . .
C6 C8 H8A 112.2(10) . .
C6 C8 H8B 110.9(9) . .
C6 C8 H8C 110.5(9) . .
H8A C8 H8B 109.7(13) . .
H8A C8 H8C 106.1(14) . .
H8B C8 H8C 107.2(13) . .

loop_
_geom_bond_atom_site_label_1
_geom_bond_atom_site_label_2
_geom_bond_distance
_geom_bond_site_symmetry_2
O1 C1 1.2346(14) .
C1 C2 1.4740(16) .
C1 C6 1.4725(17) .
C2 C3 1.3496(16) .
C2 C7 1.4971(17) .
C3 H3 0.995(15) .
C3 C4 1.4505(17) .
C4 C4 1.398(2) 3_566
C4 C5 1.4517(16) .
C5 H5 0.988(15) .
C5 C6 1.3503(16) .
C6 C8 1.4989(15) .
C7 H7A 0.956(18) .
C7 H7B 0.985(17) .
C7 H7C 0.992(17) .
C8 H8A 0.960(16) .
C8 H8B 0.997(17) .
C8 H8C 0.975(17) .

loop_
_geom_torsion_atom_site_label_1
_geom_torsion_atom_site_label_2
_geom_torsion_atom_site_label_3
_geom_torsion_atom_site_label_4
_geom_torsion
_geom_torsion_site_symmetry_1
_geom_torsion_site_symmetry_2
_geom_torsion_site_symmetry_3
_geom_torsion_site_symmetry_4
O1 C1 C2 C3 174.39(10) . . . .
O1 C1 C2 C7 -7.66(17) . . . .
O1 C1 C6 C5 -174.41(11) . . . .
O1 C1 C6 C8 7.11(17) . . . .
C1 C2 C3 C4 2.47(18) . . . .
C2 C1 C6 C5 6.57(17) . . . .
C2 C1 C6 C8 -171.91(10) . . . .
C2 C3 C4 C4 179.94(13) . . . 3_566
C2 C3 C4 C5 1.77(18) . . . .
C3 C4 C5 C6 -1.79(18) . . . .
C4 C4 C5 C6 -179.95(12) 3_566 . . .
C4 C5 C6 C1 -2.44(19) . . . .
C4 C5 C6 C8 175.94(11) . . . .
C6 C1 C2 C3 -6.58(17) . . . .
C6 C1 C2 C7 171.36(10) . . . .
C7 C2 C3 C4 -175.36(11) . . . .

_cod_database_fobs_code 4039007
